data_4074627
loop_
_publ_author_name
'Cortes-Llamas, Sara A.'
'Hern\'andez-P\'erez, Julio M.'
'H\^o, Minhhuy'
'Mu\~noz-Hern\'andez, Miguel-\'Angel'

_publ_section_title
;
 Indazolato Derivatives of Boron, Aluminum, and Gallium:&#x00A0;
 Characterization and Solvent-Dependent Regioisomeric Structures through
 \p&#x2212;\p Interactions in the Solid State
;
_journal_issue 3
_journal_name_full Organometallics
_journal_page_first 588
_journal_paper_doi 10.1021/om0506421
_journal_volume 25
_journal_year 2006
_chemical_formula_moiety '[(h1,h1-ind)(m-B)Et2]2'
_chemical_formula_sum 'C28 H36 B2 N4'
_chemical_formula_weight 450.23
_chemical_melting_point '176-177 &#x00B0;C'
_chemical_name_systematic
; 
 ? 
;
_space_group_IT_number 14
_symmetry_cell_setting monoclinic
_symmetry_space_group_name_Hall '-P 2ybc'
_symmetry_space_group_name_H-M 'P 1 21/c 1'
_atom_sites_solution_hydrogens geom
_atom_sites_solution_primary direct
_atom_sites_solution_secondary difmap
_audit_creation_method SHELXL-97
_cell_angle_alpha 90.00
_cell_angle_beta 115.279(3)
_cell_angle_gamma 90.00
_cell_formula_units_Z 4
_cell_length_a 17.243(4)
_cell_length_b 8.693(2)
_cell_length_c 18.430(4)
_cell_measurement_temperature 100(2)
_cell_volume 2498.0(10)
_computing_cell_refinement 'Bruker SMART'
_computing_data_collection 'Bruker SMART'
_computing_data_reduction 'Bruker SHELXTL'
_computing_molecular_graphics 'Bruker SHELXTL'
_computing_publication_material 'Bruker SHELXTL'
_computing_structure_refinement 'SHELXL-97 (Sheldrick, 1997)'
_computing_structure_solution 'SHELXS-97 (Sheldrick, 1990)'
_diffrn_ambient_temperature 100(2)
_diffrn_measured_fraction_theta_full 0.759
_diffrn_measured_fraction_theta_max 0.759
_diffrn_measurement_device_type 'CCD area detector'
_diffrn_measurement_method 'phi and omega scans'
_diffrn_radiation_monochromator graphite
_diffrn_radiation_source 'fine-focus sealed tube'
_diffrn_radiation_type MoK\a
_diffrn_radiation_wavelength 0.71073
_diffrn_reflns_av_R_equivalents 0.0319
_diffrn_reflns_av_sigmaI/netI 0.0577
_diffrn_reflns_limit_h_max 17
_diffrn_reflns_limit_h_min -16
_diffrn_reflns_limit_k_max 11
_diffrn_reflns_limit_k_min -2
_diffrn_reflns_limit_l_max 23
_diffrn_reflns_limit_l_min -24
_diffrn_reflns_number 8457
_diffrn_reflns_theta_full 28.31
_diffrn_reflns_theta_max 28.31
_diffrn_reflns_theta_min 2.23
_exptl_absorpt_coefficient_mu 0.070
_exptl_crystal_colour Colorless
_exptl_crystal_density_diffrn 1.197
_exptl_crystal_density_method 'not measured'
_exptl_crystal_description Rectangular
_exptl_crystal_F_000 968
_exptl_crystal_size_max 0.33
_exptl_crystal_size_mid 0.30
_exptl_crystal_size_min 0.25
_refine_diff_density_max 0.328
_refine_diff_density_min -0.200
_refine_diff_density_rms 0.048
_refine_ls_extinction_method none
_refine_ls_goodness_of_fit_ref 0.982
_refine_ls_hydrogen_treatment mixed
_refine_ls_matrix_type full
_refine_ls_number_parameters 311
_refine_ls_number_reflns 4732
_refine_ls_number_restraints 0
_refine_ls_restrained_S_all 0.982
_refine_ls_R_factor_all 0.0701
_refine_ls_R_factor_gt 0.0484
_refine_ls_shift/su_max 0.118
_refine_ls_shift/su_mean 0.025
_refine_ls_structure_factor_coef Fsqd
_refine_ls_weighting_details 'calc w=1/[\s^2^(Fo^2^)+(0.0710P)^2^+0.4152P] where P=(Fo^2^+2Fc^2^)/3'
_refine_ls_weighting_scheme calc
_refine_ls_wR_factor_gt 0.1189
_refine_ls_wR_factor_ref 0.1318
_reflns_number_gt 3551
_reflns_number_total 4732
_reflns_threshold_expression >2sigma(I)
_cod_data_source_file om0506421si20050728_122356.cif
_cod_data_source_block compound_3
_cod_depositor_comments
;
The following automatic conversions were performed:

'_symmetry_cell_setting' value 'Monoclinic' changed to 'monoclinic'
according to /home/saulius/struct/CIF-dictionaries/cif_core.dic
dictionary named 'cif_core.dic' version 2.4.1 from 2010-06-29.

Automatic conversion script
Id: cif_fix_values 1715 2011-07-08 13:25:40Z adriana 
;
_cod_original_cell_volume 2497.9(10)
_cod_original_sg_symbol_H-M P2(1)/n
_cod_database_code 4074627

loop_
_symmetry_equiv_pos_as_xyz
'x, y, z'
'-x, y+1/2, -z+1/2'
'-x, -y, -z'
'x, -y-1/2, z-1/2'

loop_
_atom_site_label
_atom_site_type_symbol
_atom_site_fract_x
_atom_site_fract_y
_atom_site_fract_z
_atom_site_U_iso_or_equiv
_atom_site_adp_type
_atom_site_occupancy
_atom_site_symmetry_multiplicity
_atom_site_calc_flag
_atom_site_refinement_flags
B1 B 0.18494(13) 0.61133(19) 0.25398(10) 0.0175(4) Uani 1 1 d .
C18 C 0.09805(13) 0.35918(19) 0.25115(11) 0.0301(5) Uani 1 1 d .
H18A H 0.1052 0.3253 0.2048 0.045 Uiso 1 1 calc R
H18B H 0.0438 0.3239 0.2477 0.045 Uiso 1 1 calc R
H18C H 0.1434 0.3180 0.2987 0.045 Uiso 1 1 calc R
C20 C 0.28609(13) 0.14650(19) 0.21567(12) 0.0311(5) Uani 1 1 d .
H20A H 0.2735 0.1560 0.2615 0.047 Uiso 1 1 calc R
H20B H 0.3034 0.0429 0.2121 0.047 Uiso 1 1 calc R
H20C H 0.2358 0.1712 0.1679 0.047 Uiso 1 1 calc R
B2 B 0.33969(14) 0.43567(19) 0.23235(10) 0.0176(4) Uani 1 1 d .
C7 C 0.38607(12) 0.40615(17) 0.38409(9) 0.0208(4) Uani 1 1 d .
H7 H 0.4337 0.3461 0.3923 0.025 Uiso 1 1 calc R
C21 C 0.41490(12) 0.54678(17) 0.23543(10) 0.0191(4) Uani 1 1 d .
H21A H 0.4683 0.5117 0.2781 0.023 Uiso 1 1 calc R
H21B H 0.4202 0.5362 0.1853 0.023 Uiso 1 1 calc R
C11 C 0.14574(12) 0.45950(18) -0.08454(10) 0.0227(4) Uani 1 1 d .
H11 H 0.1193 0.4535 -0.1403 0.027 Uiso 1 1 calc R
C19 C 0.35796(12) 0.25618(17) 0.22442(10) 0.0211(4) Uani 1 1 d .
H19A H 0.3705 0.2436 0.1782 0.025 Uiso 1 1 calc R
H19B H 0.4089 0.2265 0.2715 0.025 Uiso 1 1 calc R
C2 C 0.24732(12) 0.61768(19) 0.44552(9) 0.0223(4) Uani 1 1 d .
H2 H 0.1972 0.6741 0.4189 0.027 Uiso 1 1 calc R
C15 C 0.19211(12) 0.79564(17) 0.26349(9) 0.0210(4) Uani 1 1 d .
H15A H 0.1987 0.8211 0.3171 0.025 Uiso 1 1 calc R
H15B H 0.2442 0.8276 0.2598 0.025 Uiso 1 1 calc R
C3 C 0.28424(12) 0.60275(19) 0.52742(10) 0.0239(4) Uani 1 1 d .
H3 H 0.2584 0.6506 0.5566 0.029 Uiso 1 1 calc R
C9 C 0.27087(13) 0.40308(19) 0.03972(10) 0.0244(4) Uani 1 1 d .
H9 H 0.3259 0.3631 0.0667 0.029 Uiso 1 1 calc R
C22 C 0.40411(13) 0.71643(18) 0.24873(11) 0.0280(5) Uani 1 1 d .
H22A H 0.3528 0.7544 0.2057 0.042 Uiso 1 1 calc R
H22B H 0.4527 0.7727 0.2502 0.042 Uiso 1 1 calc R
H22C H 0.4000 0.7294 0.2987 0.042 Uiso 1 1 calc R
C16 C 0.11829(13) 0.89106(18) 0.20393(10) 0.0265(4) Uani 1 1 d .
H16A H 0.1179 0.8841 0.1518 0.040 Uiso 1 1 calc R
H16B H 0.1254 0.9965 0.2210 0.040 Uiso 1 1 calc R
H16C H 0.0650 0.8527 0.2014 0.040 Uiso 1 1 calc R
C14 C 0.12353(12) 0.58750(17) 0.10032(9) 0.0191(4) Uani 1 1 d .
H14 H 0.0723 0.6363 0.0916 0.023 Uiso 1 1 calc R
C17 C 0.10084(12) 0.53486(18) 0.25489(9) 0.0208(4) Uani 1 1 d .
H17A H 0.0964 0.5671 0.3034 0.025 Uiso 1 1 calc R
H17B H 0.0510 0.5745 0.2096 0.025 Uiso 1 1 calc R
C10 C 0.22906(13) 0.39991(19) -0.04213(10) 0.0256(4) Uani 1 1 d .
H10 H 0.2567 0.3568 -0.0709 0.031 Uiso 1 1 calc R
C4 C 0.36014(12) 0.51728(18) 0.56904(10) 0.0236(4) Uani 1 1 d .
H4 H 0.3832 0.5104 0.6247 0.028 Uiso 1 1 calc R
C13 C 0.14528(12) 0.53127(16) 0.04014(9) 0.0174(4) Uani 1 1 d .
C5 C 0.39991(13) 0.44508(18) 0.52899(10) 0.0231(4) Uani 1 1 d .
H5 H 0.4496 0.3880 0.5564 0.028 Uiso 1 1 calc R
C1 C 0.28834(12) 0.54418(17) 0.40332(9) 0.0177(4) Uani 1 1 d .
C12 C 0.10351(12) 0.52573(17) -0.04482(9) 0.0204(4) Uani 1 1 d .
H12 H 0.0487 0.5662 -0.0727 0.025 Uiso 1 1 calc R
C6 C 0.36376(12) 0.45895(17) 0.44422(9) 0.0193(4) Uani 1 1 d .
C8 C 0.22766(12) 0.46899(16) 0.08164(9) 0.0176(4) Uani 1 1 d .
N3 N 0.18715(9) 0.56037(14) 0.17143(8) 0.0158(3) Uani 1 1 d .
N4 N 0.25229(9) 0.48659(14) 0.16249(7) 0.0170(3) Uani 1 1 d .
N1 N 0.26755(9) 0.54011(14) 0.32301(7) 0.0164(3) Uani 1 1 d .
N2 N 0.32855(9) 0.45520(13) 0.31335(8) 0.0172(3) Uani 1 1 d .
C24 C 0.03424(13) 0.14161(19) 0.03065(10) 0.0265(5) Uani 1 1 d .
H24 H 0.0573 0.2372 0.0514 0.032 Uiso 1 1 calc R
C23 C -0.03296(13) 0.0837(2) 0.04369(11) 0.0291(5) Uani 1 1 d .
H23 H -0.0553 0.1403 0.0732 0.035 Uiso 1 1 calc R
C25 C 0.06742(13) 0.0586(2) -0.01302(11) 0.0293(5) Uani 1 1 d .
H25 H 0.1128 0.0978 -0.0219 0.035 Uiso 1 1 calc R
C27 C 0.47292(13) 0.00003(19) 0.41791(10) 0.0306(5) Uani 1 1 d .
H27 H 0.4545 -0.0002 0.3626 0.037 Uiso 1 1 calc R
C28 C 0.54463(14) 0.08215(19) 0.46608(11) 0.0286(5) Uani 1 1 d .
H28 H 0.5748 0.1377 0.4434 0.034 Uiso 1 1 calc R
C26 C 0.42829(13) -0.0819(2) 0.45177(11) 0.0296(5) Uani 1 1 d .
H26 H 0.3797 -0.1373 0.4191 0.036 Uiso 1 1 calc R

loop_
_atom_site_aniso_label
_atom_site_aniso_U_11
_atom_site_aniso_U_22
_atom_site_aniso_U_33
_atom_site_aniso_U_23
_atom_site_aniso_U_13
_atom_site_aniso_U_12
B1 0.0179(13) 0.0205(8) 0.0146(8) 0.0010(6) 0.0074(8) 0.0010(7)
C18 0.0277(14) 0.0281(9) 0.0366(10) 0.0034(7) 0.0156(9) -0.0047(8)
C20 0.0376(14) 0.0199(8) 0.0395(11) -0.0017(7) 0.0201(10) -0.0029(8)
B2 0.0175(13) 0.0191(8) 0.0176(9) 0.0006(6) 0.0089(8) 0.0015(7)
C7 0.0211(12) 0.0201(7) 0.0193(8) 0.0029(6) 0.0068(8) 0.0033(7)
C21 0.0163(12) 0.0232(8) 0.0194(8) 0.0000(6) 0.0093(7) 0.0010(7)
C11 0.0242(13) 0.0271(8) 0.0166(8) -0.0024(6) 0.0086(8) -0.0051(7)
C19 0.0216(12) 0.0209(8) 0.0239(8) 0.0007(6) 0.0126(8) 0.0025(7)
C2 0.0179(12) 0.0296(8) 0.0196(8) 0.0013(6) 0.0083(8) 0.0027(7)
C15 0.0244(12) 0.0213(7) 0.0185(8) -0.0002(6) 0.0103(7) 0.0016(7)
C3 0.0248(13) 0.0306(9) 0.0201(8) -0.0011(7) 0.0131(8) -0.0023(7)
C9 0.0224(13) 0.0285(8) 0.0232(9) -0.0023(6) 0.0107(8) 0.0024(7)
C22 0.0291(13) 0.0220(8) 0.0363(10) -0.0005(7) 0.0172(9) -0.0050(7)
C16 0.0306(13) 0.0219(8) 0.0268(9) 0.0029(6) 0.0120(8) 0.0020(7)
C14 0.0163(12) 0.0228(8) 0.0180(8) 0.0021(6) 0.0072(7) 0.0019(7)
C17 0.0190(12) 0.0267(8) 0.0181(8) -0.0001(6) 0.0093(7) 0.0013(7)
C10 0.0283(14) 0.0310(9) 0.0224(9) -0.0061(7) 0.0156(8) -0.0011(8)
C4 0.0264(13) 0.0276(8) 0.0148(8) 0.0019(6) 0.0069(8) -0.0041(7)
C13 0.0186(12) 0.0166(7) 0.0196(8) 0.0000(6) 0.0105(7) -0.0026(6)
C5 0.0227(12) 0.0233(8) 0.0185(8) 0.0046(6) 0.0043(8) -0.0012(7)
C1 0.0169(12) 0.0207(7) 0.0161(8) 0.0021(6) 0.0077(7) -0.0024(6)
C12 0.0215(12) 0.0208(8) 0.0183(8) 0.0008(6) 0.0077(7) -0.0013(7)
C6 0.0189(12) 0.0187(7) 0.0199(8) 0.0018(6) 0.0080(7) -0.0027(6)
C8 0.0179(12) 0.0186(7) 0.0166(8) -0.0013(6) 0.0076(7) -0.0032(6)
N3 0.0120(9) 0.0182(6) 0.0184(7) 0.0017(5) 0.0078(6) 0.0012(5)
N4 0.0162(10) 0.0188(6) 0.0169(7) -0.0016(5) 0.0079(6) 0.0002(5)
N1 0.0159(10) 0.0183(6) 0.0177(7) 0.0005(5) 0.0098(6) 0.0014(5)
N2 0.0166(10) 0.0166(6) 0.0186(7) 0.0016(5) 0.0078(6) 0.0014(5)
C24 0.0241(13) 0.0235(8) 0.0289(9) 0.0050(7) 0.0083(8) 0.0025(7)
C23 0.0307(14) 0.0295(9) 0.0296(10) 0.0064(7) 0.0154(9) 0.0078(8)
C25 0.0233(13) 0.0309(9) 0.0335(10) 0.0114(7) 0.0117(9) 0.0038(8)
C27 0.0410(15) 0.0275(9) 0.0225(9) -0.0004(7) 0.0129(9) 0.0005(8)
C28 0.0346(14) 0.0242(8) 0.0353(10) 0.0002(7) 0.0230(9) -0.0011(8)
C26 0.0232(13) 0.0305(9) 0.0317(10) -0.0043(7) 0.0084(9) -0.0037(8)

loop_
_atom_type_symbol
_atom_type_description
_atom_type_scat_dispersion_real
_atom_type_scat_dispersion_imag
_atom_type_scat_source
C C 0.0033 0.0016 'International Tables Vol C Tables 4.2.6.8 and 6.1.1.4'
H H 0.0000 0.0000 'International Tables Vol C Tables 4.2.6.8 and 6.1.1.4'
B B 0.0013 0.0007 'International Tables Vol C Tables 4.2.6.8 and 6.1.1.4'
N N 0.0061 0.0033 'International Tables Vol C Tables 4.2.6.8 and 6.1.1.4'

loop_
_geom_angle_atom_site_label_1
_geom_angle_atom_site_label_2
_geom_angle_atom_site_label_3
_geom_angle
_geom_angle_site_symmetry_3
N1 B1 N3 106.17(13) .
N1 B1 C17 109.80(13) .
N3 B1 C17 106.51(13) .
N1 B1 C15 107.58(13) .
N3 B1 C15 110.30(12) .
C17 B1 C15 116.07(15) .
N4 B2 N2 106.29(14) .
N4 B2 C21 109.80(13) .
N2 B2 C21 108.84(13) .
N4 B2 C19 110.79(13) .
N2 B2 C19 107.14(12) .
C21 B2 C19 113.66(15) .
N2 C7 C6 109.29(16) .
C22 C21 B2 116.03(15) .
C12 C11 C10 120.68(16) .
C20 C19 B2 115.85(15) .
C3 C2 C1 117.29(17) .
C16 C15 B1 117.49(14) .
C2 C3 C4 122.31(17) .
C10 C9 C8 117.51(18) .
N3 C14 C13 109.45(16) .
C18 C17 B1 115.17(14) .
C9 C10 C11 122.51(17) .
C5 C4 C3 120.94(15) .
C14 C13 C8 104.71(14) .
C14 C13 C12 134.77(17) .
C8 C13 C12 120.52(15) .
C4 C5 C6 118.25(17) .
N1 C1 C6 108.79(15) .
N1 C1 C2 130.44(15) .
C6 C1 C2 120.77(15) .
C11 C12 C13 118.17(17) .
C7 C6 C1 104.67(14) .
C7 C6 C5 134.88(17) .
C1 C6 C5 120.44(16) .
N4 C8 C13 108.72(14) .
N4 C8 C9 130.68(16) .
C13 C8 C9 120.60(15) .
C14 N3 N4 109.99(13) .
C14 N3 B1 123.11(15) .
N4 N3 B1 126.90(13) .
N3 N4 C8 107.13(13) .
N3 N4 B2 125.82(12) .
C8 N4 B2 127.03(14) .
N2 N1 C1 107.26(13) .
N2 N1 B1 126.27(12) .
C1 N1 B1 126.36(14) .
C7 N2 N1 109.98(13) .
C7 N2 B2 123.21(15) .
N1 N2 B2 126.22(13) .
C25 C24 C23 120.18(17) .
C24 C23 C25 120.17(18) 3
C24 C25 C23 119.66(19) 3
C28 C27 C26 119.88(17) .
C27 C28 C26 119.81(18) 3_656
C27 C26 C28 120.31(18) 3_656

loop_
_geom_bond_atom_site_label_1
_geom_bond_atom_site_label_2
_geom_bond_distance
_geom_bond_site_symmetry_2
B1 N1 1.576(2) .
B1 N3 1.601(2) .
B1 C17 1.602(3) .
B1 C15 1.611(2) .
C18 C17 1.529(2) .
C20 C19 1.517(2) .
B2 N4 1.571(2) .
B2 N2 1.594(2) .
B2 C21 1.599(3) .
B2 C19 1.611(2) .
C7 N2 1.327(2) .
C7 C6 1.397(2) .
C21 C22 1.519(2) .
C11 C12 1.361(2) .
C11 C10 1.409(3) .
C2 C3 1.371(2) .
C2 C1 1.408(2) .
C15 C16 1.523(2) .
C3 C4 1.413(3) .
C9 C10 1.366(2) .
C9 C8 1.404(2) .
C14 N3 1.322(2) .
C14 C13 1.402(2) .
C4 C5 1.357(2) .
C13 C8 1.403(2) .
C13 C12 1.418(2) .
C5 C6 1.419(2) .
C1 N1 1.3665(19) .
C1 C6 1.404(2) .
C8 N4 1.3724(19) .
N3 N4 1.3631(19) .
N1 N2 1.3574(19) .
C24 C25 1.374(3) .
C24 C23 1.375(3) .
C23 C25 1.384(3) 3
C25 C23 1.384(3) 3
C27 C28 1.374(3) .
C27 C26 1.378(3) .
C28 C26 1.381(3) 3_656
C26 C28 1.381(3) 3_656
